data_4505604
loop_
_publ_author_name
'Thu\'ery, Pierre'

_publ_section_title
;
 Lanthanide Ion Complexes with 2-, 3-, or 4-Sulfobenzoate and
 Cucurbit[6]uril
;
_journal_issue 3
_journal_name_full 'Crystal Growth &amp; Design'
_journal_page_first 1632
_journal_paper_doi 10.1021/cg2016808
_journal_volume 12
_journal_year 2012
_chemical_formula_sum 'C50 H73 N26 Nd2 O42.5 S2'
_chemical_formula_weight 2070.94
_space_group_IT_number 14
_symmetry_cell_setting monoclinic
_symmetry_space_group_name_Hall '-P 2ybc'
_symmetry_space_group_name_H-M 'P 1 21/c 1'
_atom_sites_solution_hydrogens geom
_atom_sites_solution_primary direct
_atom_sites_solution_secondary difmap
_audit_creation_method SHELXL-97
_cell_angle_alpha 90.00
_cell_angle_beta 94.102(2)
_cell_angle_gamma 90.00
_cell_formula_units_Z 4
_cell_length_a 25.4539(8)
_cell_length_b 17.1496(5)
_cell_length_c 16.3153(5)
_cell_measurement_reflns_used 229818
_cell_measurement_temperature 150(2)
_cell_measurement_theta_max 30.51
_cell_measurement_theta_min 2.29
_cell_volume 7103.8(4)
_computing_cell_refinement 'HKL2000 (Otwinowski & Minor, 1997)'
_computing_data_collection 'COLLECT (Nonius, 1998)'
_computing_data_reduction 'HKL2000 (Otwinowski & Minor, 1997)'
_computing_molecular_graphics 'SHELXTL (Sheldrick, 2008)'
_computing_publication_material 'SHELXTL (Sheldrick, 2008); PLATON (Spek, 2003)'
_computing_structure_refinement 'SHELXL-97 (Sheldrick, 2008)'
_computing_structure_solution 'SHELXS-97 (Sheldrick, 2008)'
_diffrn_ambient_temperature 150(2)
_diffrn_measured_fraction_theta_full 0.999
_diffrn_measured_fraction_theta_max 0.999
_diffrn_measurement_device_type 'Nonius Kappa-CCD area-detector diffractometer'
_diffrn_measurement_method 'two \f and five \w scans with 2\% steps (514 frames)'
_diffrn_radiation_monochromator graphite
_diffrn_radiation_source 'fine-focus sealed tube'
_diffrn_radiation_type MoK\a
_diffrn_radiation_wavelength 0.71073
_diffrn_reflns_av_R_equivalents 0.0304
_diffrn_reflns_av_sigmaI/netI 0.0411
_diffrn_reflns_limit_h_max 36
_diffrn_reflns_limit_h_min -36
_diffrn_reflns_limit_k_max 24
_diffrn_reflns_limit_k_min -24
_diffrn_reflns_limit_l_max 23
_diffrn_reflns_limit_l_min -23
_diffrn_reflns_number 229818
_diffrn_reflns_theta_full 30.51
_diffrn_reflns_theta_max 30.51
_diffrn_reflns_theta_min 2.29
_diffrn_standards_decay_% 0
_diffrn_standards_interval_time 0
_diffrn_standards_number 0
_exptl_absorpt_coefficient_mu 1.632
_exptl_absorpt_correction_T_max 0.758
_exptl_absorpt_correction_T_min 0.530
_exptl_absorpt_correction_type multi-scan
_exptl_absorpt_process_details 'SCALEPACK (Otwinowski & Minor, 1997)'
_exptl_crystal_colour 'translucent light purple'
_exptl_crystal_density_diffrn 1.936
_exptl_crystal_density_method 'not measured'
_exptl_crystal_description parallelepiped
_exptl_crystal_F_000 4188
_exptl_crystal_size_max 0.25
_exptl_crystal_size_mid 0.21
_exptl_crystal_size_min 0.17
_refine_diff_density_max 1.848
_refine_diff_density_min -1.381
_refine_diff_density_rms 0.119
_refine_ls_extinction_method none
_refine_ls_goodness_of_fit_ref 1.022
_refine_ls_hydrogen_treatment constr
_refine_ls_matrix_type full
_refine_ls_number_parameters 1108
_refine_ls_number_reflns 21675
_refine_ls_number_restraints 6
_refine_ls_restrained_S_all 1.023
_refine_ls_R_factor_all 0.0478
_refine_ls_R_factor_gt 0.0357
_refine_ls_shift/su_max 0.002
_refine_ls_shift/su_mean 0.000
_refine_ls_structure_factor_coef Fsqd
_refine_ls_weighting_details 'calc w=1/[\s^2^(Fo^2^)+(0.0521P)^2^+5.0749P] where P=(Fo^2^+2Fc^2^)/3'
_refine_ls_weighting_scheme calc
_refine_ls_wR_factor_gt 0.0926
_refine_ls_wR_factor_ref 0.0967
_reflns_number_gt 17833
_reflns_number_total 21675
_reflns_threshold_expression >2sigma(I)
_cod_data_source_file cg2016808_si_002.cif
_cod_data_source_block 3
_cod_original_sg_symbol_H-M 'P 21/c'
_cod_original_formula_sum 'C50 H73 N26 Nd2 O42.50 S2'
_cod_database_code 4505604

loop_
_symmetry_equiv_pos_as_xyz
'x, y, z'
'-x, y+1/2, -z+1/2'
'-x, -y, -z'
'x, -y-1/2, z-1/2'

loop_
_atom_site_label
_atom_site_type_symbol
_atom_site_fract_x
_atom_site_fract_y
_atom_site_fract_z
_atom_site_U_iso_or_equiv
_atom_site_adp_type
_atom_site_occupancy
_atom_site_symmetry_multiplicity
_atom_site_calc_flag
_atom_site_refinement_flags
Nd1 Nd 0.335443(5) 0.443884(8) 0.221776(8) 0.01860(4) Uani 1 1 d .
Nd2 Nd 0.130614(5) 0.518997(8) 0.240115(8) 0.01982(4) Uani 1 1 d .
S1 S 0.25650(2) 0.25696(4) 0.21744(4) 0.01966(12) Uani 1 1 d .
S2 S 0.24599(2) 0.75309(4) 0.23838(4) 0.02076(12) Uani 1 1 d .
O1 O 0.24312(7) 0.43281(11) 0.18648(12) 0.0248(4) Uani 1 1 d .
O2 O 0.15901(7) 0.42843(11) 0.13915(12) 0.0247(4) Uani 1 1 d .
O3 O 0.30281(7) 0.30519(11) 0.24417(11) 0.0232(4) Uani 1 1 d .
O4 O 0.26719(7) 0.17454(11) 0.22717(12) 0.0263(4) Uani 1 1 d .
O5 O 0.20947(7) 0.28108(11) 0.25634(11) 0.0227(4) Uani 1 1 d .
O6 O 0.29820(7) 0.53973(12) 0.31007(12) 0.0257(4) Uani 1 1 d .
O7 O 0.21510(7) 0.57397(11) 0.27324(12) 0.0249(4) Uani 1 1 d .
O8 O 0.28250(7) 0.70188(12) 0.19835(12) 0.0270(4) Uani 1 1 d .
O9 O 0.25951(7) 0.83495(11) 0.23300(13) 0.0276(4) Uani 1 1 d .
O10 O 0.19123(7) 0.73737(11) 0.20996(12) 0.0241(4) Uani 1 1 d .
O11 O 0.33986(7) 0.40724(11) 0.08129(11) 0.0225(4) Uani 1 1 d .
O12 O 0.48020(7) 0.29364(12) -0.17186(12) 0.0276(4) Uani 1 1 d .
O13 O 0.42181(7) 0.37083(11) 0.21768(11) 0.0225(4) Uani 1 1 d .
O14 O 0.57040(7) 0.24115(13) -0.03246(12) 0.0293(4) Uani 1 1 d .
O15 O 0.51922(7) 0.52866(11) 0.26925(12) 0.0243(4) Uani 1 1 d .
O16 O 0.64882(7) 0.40177(11) 0.01025(11) 0.0257(4) Uani 1 1 d .
O17 O 0.14007(8) 0.55269(11) 0.38959(12) 0.0266(4) Uani 1 1 d .
O18 O 0.04150(7) 0.70362(12) 0.66887(12) 0.0259(4) Uani 1 1 d .
O19 O 0.06262(7) 0.62034(11) 0.25769(12) 0.0247(4) Uani 1 1 d .
O20 O -0.05178(7) 0.78334(12) 0.53381(12) 0.0254(4) Uani 1 1 d .
O21 O -0.03970(7) 0.49065(11) 0.22114(12) 0.0254(4) Uani 1 1 d .
O22 O -0.13805(7) 0.63587(12) 0.50865(12) 0.0251(4) Uani 1 1 d .
O23 O 0.37321(8) 0.42245(12) 0.36388(12) 0.0275(4) Uani 1 1 d .
H23A H 0.3525 0.4333 0.4028 0.033 Uiso 1 1 d R
H23B H 0.4020 0.4515 0.3783 0.033 Uiso 1 1 d R
O24 O 0.40804(7) 0.53879(12) 0.22830(13) 0.0292(4) Uani 1 1 d .
H24A H 0.4420 0.5356 0.2311 0.035 Uiso 1 1 d R
H24B H 0.4013 0.5834 0.2084 0.035 Uiso 1 1 d R
O25 O 0.30910(7) 0.55611(11) 0.13413(12) 0.0250(4) Uani 1 1 d .
H25A H 0.2950 0.5960 0.1478 0.030 Uiso 1 1 d R
H25B H 0.3202 0.5622 0.0847 0.030 Uiso 1 1 d R
O26 O 0.16600(8) 0.40777(12) 0.32483(12) 0.0315(4) Uani 1 1 d .
H26A H 0.1827 0.3665 0.3073 0.038 Uiso 1 1 d R
H26B H 0.1539 0.4077 0.3672 0.038 Uiso 1 1 d R
O27 O 0.05638(8) 0.44602(14) 0.28492(15) 0.0389(5) Uani 1 1 d .
H27A H 0.0226 0.4642 0.2674 0.047 Uiso 1 1 d R
H27B H 0.0564 0.4276 0.3374 0.047 Uiso 1 1 d R
O28 O 0.05846(8) 0.50310(14) 0.12531(13) 0.0352(5) Uani 1 1 d .
H28A H 0.0671 0.4892 0.0821 0.042 Uiso 1 1 d R
H28B H 0.0268 0.5106 0.1278 0.042 Uiso 1 1 d R
O29 O 0.15323(7) 0.60772(11) 0.12845(12) 0.0270(4) Uani 1 1 d .
H29A H 0.1686 0.6456 0.1480 0.032 Uiso 1 1 d R
H29B H 0.1679 0.5887 0.0959 0.032 Uiso 1 1 d R
O30 O 0.20300(8) 0.55385(13) -0.00836(13) 0.0344(5) Uani 1 1 d .
O31 O 0.13013(9) 0.57910(16) -0.08037(15) 0.0432(6) Uani 1 1 d .
O32 O 0.18953(12) 0.50866(17) -0.13086(15) 0.0560(8) Uani 1 1 d .
O33 O 0.32295(14) 0.5094(2) 0.60847(18) 0.0824(12) Uani 1 1 d .
O34 O 0.38733(10) 0.44049(15) 0.56981(17) 0.0474(6) Uani 1 1 d .
O35 O 0.31369(9) 0.44671(14) 0.49355(15) 0.0393(5) Uani 1 1 d .
O36 O 0.39240(16) 0.6020(3) 0.4146(3) 0.1090(15) Uani 1 1 d .
H36A H 0.3734 0.6276 0.4532 0.131 Uiso 1 1 d R
H36B H 0.3638 0.5745 0.3891 0.131 Uiso 1 1 d R
O37 O 0.39046(8) 0.69615(12) 0.17629(13) 0.0302(4) Uani 1 1 d .
H37A H 0.3557 0.6987 0.1779 0.036 Uiso 1 1 d R
H37B H 0.3933 0.7156 0.1265 0.036 Uiso 1 1 d R
O38 O 0.45748(10) 0.42138(15) 0.04383(17) 0.0466(6) Uani 1 1 d .
H38A H 0.4588 0.4745 0.0579 0.056 Uiso 1 1 d R
H38B H 0.4853 0.4190 0.0176 0.056 Uiso 1 1 d R
O39 O 0.53839(9) 0.41046(14) -0.06861(16) 0.0427(6) Uani 1 1 d .
H39A H 0.5279 0.3712 -0.1075 0.051 Uiso 1 1 d R
H39B H 0.5750 0.3971 -0.0556 0.051 Uiso 1 1 d R
O40 O 0.47117(9) 0.49752(15) 0.41912(15) 0.0422(6) Uani 1 1 d .
H40A H 0.4552 0.5426 0.4320 0.051 Uiso 1 1 d R
H40B H 0.4909 0.5092 0.3826 0.051 Uiso 1 1 d R
O41 O 0.03618(9) 0.38105(15) 0.42614(15) 0.0422(6) Uani 1 1 d .
H41A H 0.0138 0.3415 0.4059 0.051 Uiso 1 1 d R
H41B H 0.0684 0.3597 0.4492 0.051 Uiso 1 1 d R
O42 O 0.05692(10) 0.45390(15) -0.03612(14) 0.0419(5) Uani 1 1 d .
H42A H 0.0823 0.4885 -0.0555 0.050 Uiso 1 1 d R
H42B H 0.0637 0.4010 -0.0555 0.050 Uiso 1 1 d R
O43 O 0.0157(4) 0.5603(5) 0.4378(5) 0.100(3) Uani 0.50 1 d PU
H43A H 0.0046 0.5832 0.4840 0.120 Uiso 0.50 1 d PR
H43B H -0.0174 0.5344 0.4206 0.120 Uiso 0.50 1 d PR
N1 N 0.34085(8) 0.38559(13) -0.05750(13) 0.0212(4) Uani 1 1 d .
N2 N 0.36861(8) 0.29164(13) 0.02804(13) 0.0208(4) Uani 1 1 d .
N3 N 0.42708(8) 0.24637(14) -0.07444(14) 0.0237(4) Uani 1 1 d .
N4 N 0.39413(8) 0.33359(13) -0.16423(14) 0.0226(4) Uani 1 1 d .
N5 N 0.43583(8) 0.26307(13) 0.13728(14) 0.0212(4) Uani 1 1 d .
N6 N 0.50491(8) 0.32055(13) 0.20171(13) 0.0205(4) Uani 1 1 d .
N7 N 0.56376(8) 0.26392(14) 0.10593(14) 0.0248(5) Uani 1 1 d .
N8 N 0.49424(8) 0.21834(14) 0.03298(14) 0.0234(4) Uani 1 1 d .
N9 N 0.56925(8) 0.42046(13) 0.24110(14) 0.0226(4) Uani 1 1 d .
N10 N 0.60308(8) 0.53739(13) 0.22440(14) 0.0220(4) Uani 1 1 d .
N11 N 0.65795(8) 0.48614(13) 0.12133(14) 0.0223(4) Uani 1 1 d .
N12 N 0.62563(8) 0.36779(13) 0.13958(14) 0.0226(4) Uani 1 1 d .
N13 N 0.15789(8) 0.57635(13) 0.52776(13) 0.0214(4) Uani 1 1 d .
N14 N 0.13483(8) 0.67608(13) 0.44569(13) 0.0221(4) Uani 1 1 d .
N15 N 0.08958(8) 0.73385(13) 0.55790(14) 0.0223(4) Uani 1 1 d .
N16 N 0.11751(8) 0.63782(13) 0.64134(13) 0.0212(4) Uani 1 1 d .
N17 N 0.06751(8) 0.72494(13) 0.34709(14) 0.0221(4) Uani 1 1 d .
N18 N -0.01058(8) 0.69099(13) 0.28818(13) 0.0203(4) Uani 1 1 d .
N19 N -0.05547(8) 0.76246(13) 0.39342(13) 0.0223(4) Uani 1 1 d .
N20 N 0.02229(8) 0.78506(13) 0.45961(13) 0.0219(4) Uani 1 1 d .
N21 N -0.08373(8) 0.60264(13) 0.25418(14) 0.0227(4) Uani 1 1 d .
N22 N -0.11511(8) 0.48818(13) 0.29210(14) 0.0222(4) Uani 1 1 d .
N23 N -0.16009(9) 0.54932(13) 0.40269(14) 0.0232(4) Uani 1 1 d .
N24 N -0.12164(8) 0.66132(13) 0.37345(14) 0.0232(4) Uani 1 1 d .
N25 N 0.17438(9) 0.54694(14) -0.07346(15) 0.0274(5) Uani 1 1 d .
N26 N 0.34156(13) 0.46517(18) 0.55819(17) 0.0417(7) Uani 1 1 d .
C1 C 0.20625(9) 0.40625(15) 0.13964(15) 0.0197(5) Uani 1 1 d .
C2 C 0.21901(9) 0.34213(15) 0.08116(16) 0.0200(5) Uani 1 1 d .
C3 C 0.24295(9) 0.27316(15) 0.11032(15) 0.0200(5) Uani 1 1 d .
C4 C 0.25384(10) 0.21365(16) 0.05534(17) 0.0234(5) Uani 1 1 d .
H4 H 0.2689 0.1672 0.0748 0.028 Uiso 1 1 calc R
C5 C 0.24213(10) 0.22422(17) -0.02834(17) 0.0251(5) Uani 1 1 d .
H5 H 0.2503 0.1853 -0.0651 0.030 Uiso 1 1 calc R
C6 C 0.21841(10) 0.29247(17) -0.05728(17) 0.0261(5) Uani 1 1 d .
H6 H 0.2105 0.2992 -0.1134 0.031 Uiso 1 1 calc R
C7 C 0.20636(10) 0.35109(16) -0.00263(17) 0.0242(5) Uani 1 1 d .
H7 H 0.1898 0.3964 -0.0222 0.029 Uiso 1 1 calc R
C8 C 0.25866(10) 0.58313(15) 0.31237(15) 0.0201(5) Uani 1 1 d .
C9 C 0.26308(9) 0.65165(15) 0.37110(16) 0.0199(5) Uani 1 1 d .
C10 C 0.25387(9) 0.72868(16) 0.34544(16) 0.0207(5) Uani 1 1 d .
C11 C 0.25383(9) 0.78863(16) 0.40250(17) 0.0225(5) Uani 1 1 d .
H11 H 0.2472 0.8396 0.3852 0.027 Uiso 1 1 calc R
C12 C 0.26377(10) 0.77221(16) 0.48579(17) 0.0245(5) Uani 1 1 d .
H12 H 0.2625 0.8119 0.5244 0.029 Uiso 1 1 calc R
C13 C 0.27551(10) 0.69646(17) 0.51120(17) 0.0256(5) Uani 1 1 d .
H13 H 0.2838 0.6859 0.5665 0.031 Uiso 1 1 calc R
C14 C 0.27493(10) 0.63662(16) 0.45388(16) 0.0235(5) Uani 1 1 d .
H14 H 0.2826 0.5859 0.4711 0.028 Uiso 1 1 calc R
C15 C 0.35005(9) 0.36564(15) 0.02277(16) 0.0196(5) Uani 1 1 d .
C16 C 0.35133(10) 0.32042(15) -0.11168(16) 0.0210(5) Uani 1 1 d .
H16 H 0.3193 0.3032 -0.1433 0.025 Uiso 1 1 calc R
C17 C 0.37330(10) 0.25645(16) -0.05183(16) 0.0218(5) Uani 1 1 d .
H17 H 0.3530 0.2080 -0.0582 0.026 Uiso 1 1 calc R
C18 C 0.43829(10) 0.29184(16) -0.13937(16) 0.0232(5) Uani 1 1 d .
C19 C 0.38218(9) 0.25209(15) 0.10499(16) 0.0211(5) Uani 1 1 d .
H19A H 0.3589 0.2704 0.1454 0.025 Uiso 1 1 calc R
H19B H 0.3759 0.1967 0.0972 0.025 Uiso 1 1 calc R
C20 C 0.46288(10) 0.18917(16) -0.03766(16) 0.0237(5) Uani 1 1 d .
H20A H 0.4862 0.1717 -0.0784 0.028 Uiso 1 1 calc R
H20B H 0.4428 0.1444 -0.0212 0.028 Uiso 1 1 calc R
C21 C 0.45177(10) 0.32359(15) 0.18773(15) 0.0199(5) Uani 1 1 d .
C22 C 0.47921(9) 0.21368(15) 0.11712(16) 0.0212(5) Uani 1 1 d .
H22 H 0.4735 0.1595 0.1334 0.025 Uiso 1 1 calc R
C23 C 0.52682(9) 0.24989(15) 0.16745(16) 0.0211(5) Uani 1 1 d .
H23 H 0.5413 0.2145 0.2105 0.025 Uiso 1 1 calc R
C24 C 0.54533(10) 0.24198(15) 0.02932(17) 0.0228(5) Uani 1 1 d .
C25 C 0.53279(10) 0.36263(16) 0.26856(16) 0.0223(5) Uani 1 1 d .
H25C H 0.5073 0.3884 0.3008 0.027 Uiso 1 1 calc R
H25D H 0.5521 0.3256 0.3041 0.027 Uiso 1 1 calc R
C26 C 0.61822(9) 0.28535(16) 0.12500(17) 0.0228(5) Uani 1 1 d .
H26C H 0.6317 0.2569 0.1734 0.027 Uiso 1 1 calc R
H26D H 0.6386 0.2698 0.0798 0.027 Uiso 1 1 calc R
C27 C 0.55964(10) 0.49836(16) 0.24657(16) 0.0214(5) Uani 1 1 d .
C28 C 0.62262(9) 0.40359(16) 0.21951(16) 0.0212(5) Uani 1 1 d .
H28 H 0.6427 0.3744 0.2628 0.025 Uiso 1 1 calc R
C29 C 0.64594(10) 0.48610(15) 0.20713(16) 0.0213(5) Uani 1 1 d .
H29 H 0.6774 0.4956 0.2441 0.026 Uiso 1 1 calc R
C30 C 0.64455(9) 0.41748(16) 0.08300(16) 0.0217(5) Uani 1 1 d .
C31 C 0.61000(10) 0.61982(16) 0.23788(16) 0.0230(5) Uani 1 1 d .
H31A H 0.6444 0.6285 0.2660 0.028 Uiso 1 1 calc R
H31B H 0.5838 0.6376 0.2739 0.028 Uiso 1 1 calc R
C32 C 0.68891(10) 0.54594(16) 0.08500(17) 0.0223(5) Uani 1 1 d .
H32A H 0.7053 0.5237 0.0385 0.027 Uiso 1 1 calc R
H32B H 0.7168 0.5620 0.1250 0.027 Uiso 1 1 calc R
C33 C 0.14355(9) 0.59736(16) 0.44846(16) 0.0220(5) Uani 1 1 d .
C34 C 0.15761(10) 0.64289(15) 0.58323(16) 0.0211(5) Uani 1 1 d .
H34 H 0.1925 0.6526 0.6106 0.025 Uiso 1 1 calc R
C35 C 0.13912(9) 0.71127(15) 0.52662(16) 0.0206(5) Uani 1 1 d .
H35 H 0.1645 0.7543 0.5298 0.025 Uiso 1 1 calc R
C36 C 0.07898(10) 0.69299(15) 0.62693(16) 0.0211(5) Uani 1 1 d .
C37 C 0.12292(9) 0.71926(16) 0.37063(16) 0.0218(5) Uani 1 1 d .
H37C H 0.1373 0.7714 0.3774 0.026 Uiso 1 1 calc R
H37D H 0.1403 0.6943 0.3266 0.026 Uiso 1 1 calc R
C38 C 0.05985(10) 0.80190(15) 0.52871(16) 0.0224(5) Uani 1 1 d .
H38C H 0.0842 0.8416 0.5124 0.027 Uiso 1 1 calc R
H38D H 0.0411 0.8229 0.5734 0.027 Uiso 1 1 calc R
C39 C 0.04174(10) 0.67378(15) 0.29442(16) 0.0207(5) Uani 1 1 d .
C40 C 0.03350(9) 0.78646(15) 0.37335(16) 0.0213(5) Uani 1 1 d .
H40 H 0.0459 0.8379 0.3572 0.026 Uiso 1 1 calc R
C41 C -0.02062(9) 0.76594(15) 0.32737(16) 0.0202(5) Uani 1 1 d .
H41 H -0.0317 0.8059 0.2868 0.024 Uiso 1 1 calc R
C42 C -0.03046(10) 0.77663(15) 0.46932(16) 0.0211(5) Uani 1 1 d .
C43 C -0.04660(10) 0.65806(16) 0.22430(16) 0.0222(5) Uani 1 1 d .
H43C H -0.0661 0.7002 0.1965 0.027 Uiso 1 1 calc R
H43D H -0.0262 0.6323 0.1841 0.027 Uiso 1 1 calc R
C44 C -0.11061(10) 0.74421(15) 0.38339(17) 0.0230(5) Uani 1 1 d .
H44A H -0.1261 0.7717 0.3356 0.028 Uiso 1 1 calc R
H44B H -0.1275 0.7631 0.4310 0.028 Uiso 1 1 calc R
C45 C -0.07565(10) 0.52365(16) 0.25333(16) 0.0220(5) Uani 1 1 d .
C46 C -0.13110(10) 0.62401(16) 0.29355(16) 0.0219(5) Uani 1 1 d .
H46 H -0.1555 0.6543 0.2568 0.026 Uiso 1 1 calc R
C47 C -0.15471(10) 0.54353(16) 0.31524(16) 0.0215(5) Uani 1 1 d .
H47 H -0.1887 0.5344 0.2848 0.026 Uiso 1 1 calc R
C48 C -0.13948(9) 0.61693(15) 0.43554(16) 0.0218(5) Uani 1 1 d .
C49 C -0.12539(10) 0.40542(16) 0.28288(16) 0.0235(5) Uani 1 1 d .
H49A H -0.1615 0.3982 0.2608 0.028 Uiso 1 1 calc R
H49B H -0.1024 0.3842 0.2434 0.028 Uiso 1 1 calc R
C50 C -0.18728(10) 0.49364(16) 0.45095(17) 0.0225(5) Uani 1 1 d .
H50A H -0.1964 0.5189 0.5012 0.027 Uiso 1 1 calc R
H50B H -0.2199 0.4790 0.4205 0.027 Uiso 1 1 calc R

loop_
_atom_site_aniso_label
_atom_site_aniso_U_11
_atom_site_aniso_U_22
_atom_site_aniso_U_33
_atom_site_aniso_U_23
_atom_site_aniso_U_13
_atom_site_aniso_U_12
Nd1 0.01805(6) 0.01997(7) 0.01790(7) -0.00023(5) 0.00214(5) 0.00064(5)
Nd2 0.01909(6) 0.02150(7) 0.01897(7) -0.00136(5) 0.00198(5) 0.00168(5)
S1 0.0187(3) 0.0208(3) 0.0193(3) 0.0006(2) 0.0006(2) -0.0001(2)
S2 0.0202(3) 0.0213(3) 0.0208(3) 0.0018(2) 0.0024(2) 0.0013(2)
O1 0.0250(9) 0.0240(9) 0.0254(10) -0.0031(8) 0.0026(7) -0.0015(7)
O2 0.0214(8) 0.0288(10) 0.0241(9) -0.0013(8) 0.0022(7) 0.0030(7)
O3 0.0197(8) 0.0262(9) 0.0233(9) 0.0017(8) -0.0007(7) -0.0019(7)
O4 0.0275(9) 0.0222(9) 0.0286(10) 0.0016(8) -0.0007(8) 0.0014(7)
O5 0.0208(8) 0.0247(9) 0.0227(9) 0.0010(7) 0.0032(7) 0.0000(7)
O6 0.0258(9) 0.0285(10) 0.0229(9) -0.0009(8) 0.0026(7) 0.0072(8)
O7 0.0253(9) 0.0245(9) 0.0246(10) -0.0020(8) -0.0002(7) 0.0006(7)
O8 0.0274(9) 0.0291(10) 0.0254(10) 0.0028(8) 0.0087(8) 0.0068(8)
O9 0.0267(9) 0.0241(9) 0.0317(11) 0.0036(8) 0.0009(8) -0.0029(8)
O10 0.0221(8) 0.0260(9) 0.0239(9) 0.0012(8) -0.0005(7) 0.0007(7)
O11 0.0233(8) 0.0235(9) 0.0207(9) -0.0005(7) 0.0027(7) 0.0028(7)
O12 0.0239(9) 0.0301(10) 0.0298(10) -0.0027(8) 0.0088(8) -0.0015(8)
O13 0.0201(8) 0.0236(9) 0.0242(9) -0.0012(7) 0.0040(7) 0.0027(7)
O14 0.0255(9) 0.0388(12) 0.0244(10) -0.0005(9) 0.0085(8) -0.0005(8)
O15 0.0199(8) 0.0270(10) 0.0262(10) -0.0002(8) 0.0036(7) 0.0011(7)
O16 0.0293(9) 0.0282(10) 0.0203(9) 0.0005(8) 0.0066(7) 0.0023(8)
O17 0.0309(10) 0.0286(10) 0.0203(9) -0.0020(8) 0.0022(8) 0.0035(8)
O18 0.0238(9) 0.0303(10) 0.0241(9) -0.0038(8) 0.0063(7) -0.0001(8)
O19 0.0249(9) 0.0254(9) 0.0237(9) -0.0027(8) 0.0021(7) 0.0028(7)
O20 0.0240(9) 0.0295(10) 0.0232(9) -0.0028(8) 0.0054(7) 0.0000(8)
O21 0.0220(9) 0.0283(10) 0.0260(10) -0.0026(8) 0.0031(7) 0.0000(7)
O22 0.0246(9) 0.0300(10) 0.0208(9) -0.0024(8) 0.0020(7) 0.0005(8)
O23 0.0268(9) 0.0333(11) 0.0224(9) 0.0015(8) 0.0012(7) 0.0041(8)
O24 0.0190(9) 0.0266(10) 0.0418(12) 0.0062(9) 0.0008(8) 0.0000(7)
O25 0.0290(9) 0.0242(10) 0.0225(9) 0.0026(7) 0.0065(8) 0.0061(7)
O26 0.0394(11) 0.0315(11) 0.0249(10) 0.0016(9) 0.0097(9) 0.0123(9)
O27 0.0245(10) 0.0471(14) 0.0451(14) 0.0165(11) 0.0020(9) 0.0003(9)
O28 0.0243(10) 0.0516(13) 0.0294(11) -0.0114(10) -0.0007(8) 0.0041(9)
O29 0.0292(9) 0.0263(10) 0.0253(10) -0.0027(8) -0.0003(8) -0.0027(8)
O30 0.0312(10) 0.0438(13) 0.0279(11) -0.0011(9) -0.0006(9) -0.0022(9)
O31 0.0341(11) 0.0568(15) 0.0387(13) 0.0030(12) 0.0017(10) 0.0166(11)
O32 0.0733(18) 0.0650(18) 0.0284(13) -0.0099(12) -0.0050(12) 0.0380(15)
O33 0.092(2) 0.123(3) 0.0312(15) -0.0227(17) -0.0072(15) 0.066(2)
O34 0.0506(14) 0.0454(15) 0.0466(15) 0.0050(12) 0.0062(12) 0.0178(11)
O35 0.0457(13) 0.0408(13) 0.0326(12) -0.0013(10) 0.0104(10) -0.0034(10)
O36 0.080(3) 0.105(3) 0.142(4) -0.039(3) -0.002(3) 0.005(2)
O37 0.0271(9) 0.0352(11) 0.0285(10) 0.0010(9) 0.0039(8) -0.0041(8)
O38 0.0438(13) 0.0401(13) 0.0574(16) 0.0017(12) 0.0151(12) -0.0037(11)
O39 0.0393(12) 0.0397(13) 0.0498(15) -0.0083(11) 0.0079(11) -0.0007(10)
O40 0.0404(12) 0.0525(14) 0.0349(13) 0.0016(11) 0.0113(10) -0.0067(11)
O41 0.0341(11) 0.0465(14) 0.0449(14) 0.0072(11) -0.0048(10) -0.0049(10)
O42 0.0534(14) 0.0394(13) 0.0340(12) -0.0008(10) 0.0108(11) -0.0060(11)
O43 0.137(6) 0.083(5) 0.086(5) 0.012(4) 0.053(5) 0.031(4)
N1 0.0214(10) 0.0231(11) 0.0192(10) -0.0008(8) 0.0024(8) 0.0018(8)
N2 0.0235(10) 0.0215(10) 0.0176(10) -0.0007(8) 0.0027(8) 0.0006(8)
N3 0.0207(10) 0.0272(11) 0.0238(11) -0.0017(9) 0.0052(8) -0.0003(8)
N4 0.0233(10) 0.0242(11) 0.0209(11) -0.0002(9) 0.0058(8) -0.0012(8)
N5 0.0184(9) 0.0227(11) 0.0228(11) -0.0001(9) 0.0040(8) 0.0011(8)
N6 0.0190(9) 0.0205(10) 0.0223(10) -0.0003(8) 0.0043(8) 0.0019(8)
N7 0.0191(10) 0.0329(12) 0.0230(11) -0.0012(9) 0.0056(8) -0.0004(9)
N8 0.0214(10) 0.0288(12) 0.0204(11) -0.0016(9) 0.0044(8) -0.0017(9)
N9 0.0201(10) 0.0226(11) 0.0257(11) 0.0005(9) 0.0056(8) -0.0001(8)
N10 0.0191(10) 0.0237(11) 0.0234(11) -0.0014(9) 0.0036(8) -0.0010(8)
N11 0.0216(10) 0.0249(11) 0.0210(11) 0.0012(9) 0.0051(8) -0.0010(8)
N12 0.0224(10) 0.0249(11) 0.0208(10) 0.0008(9) 0.0041(8) 0.0001(8)
N13 0.0205(10) 0.0244(11) 0.0194(10) -0.0027(9) 0.0025(8) 0.0011(8)
N14 0.0216(10) 0.0261(11) 0.0185(10) -0.0013(9) 0.0006(8) 0.0015(8)
N15 0.0203(10) 0.0255(11) 0.0218(11) -0.0009(9) 0.0057(8) 0.0013(8)
N16 0.0216(10) 0.0239(11) 0.0182(10) 0.0007(8) 0.0029(8) 0.0015(8)
N17 0.0196(9) 0.0241(11) 0.0226(11) -0.0022(9) 0.0022(8) 0.0022(8)
N18 0.0199(9) 0.0213(10) 0.0200(10) -0.0017(8) 0.0025(8) 0.0005(8)
N19 0.0183(9) 0.0282(11) 0.0207(11) -0.0020(9) 0.0024(8) 0.0013(8)
N20 0.0193(9) 0.0277(11) 0.0187(10) -0.0018(9) 0.0019(8) -0.0026(8)
N21 0.0193(9) 0.0244(11) 0.0249(11) -0.0024(9) 0.0045(8) -0.0020(8)
N22 0.0217(10) 0.0216(11) 0.0237(11) -0.0018(9) 0.0036(8) 0.0004(8)
N23 0.0233(10) 0.0258(11) 0.0207(11) -0.0011(9) 0.0035(8) -0.0010(9)
N24 0.0228(10) 0.0245(11) 0.0227(11) -0.0008(9) 0.0035(8) 0.0007(8)
N25 0.0310(12) 0.0264(12) 0.0250(12) 0.0026(10) 0.0028(10) 0.0013(9)
N26 0.0579(18) 0.0419(15) 0.0264(14) 0.0081(12) 0.0097(13) 0.0196(14)
C1 0.0213(11) 0.0200(11) 0.0182(11) 0.0021(9) 0.0031(9) -0.0009(9)
C2 0.0176(10) 0.0233(12) 0.0197(12) -0.0030(10) 0.0043(9) -0.0019(9)
C3 0.0164(10) 0.0250(12) 0.0186(11) -0.0015(10) 0.0011(9) -0.0023(9)
C4 0.0196(11) 0.0232(12) 0.0277(13) -0.0061(11) 0.0028(10) -0.0015(9)
C5 0.0229(12) 0.0283(14) 0.0242(13) -0.0074(11) 0.0024(10) -0.0029(10)
C6 0.0258(12) 0.0333(15) 0.0196(12) -0.0015(11) 0.0030(10) -0.0038(11)
C7 0.0242(12) 0.0262(13) 0.0223(13) 0.0016(10) 0.0032(10) -0.0020(10)
C8 0.0217(11) 0.0204(12) 0.0185(11) 0.0010(9) 0.0041(9) 0.0011(9)
C9 0.0152(10) 0.0238(12) 0.0212(12) -0.0009(10) 0.0034(9) 0.0006(9)
C10 0.0154(10) 0.0267(13) 0.0203(12) 0.0020(10) 0.0032(9) 0.0023(9)
C11 0.0179(11) 0.0220(12) 0.0278(13) -0.0031(10) 0.0025(9) 0.0003(9)
C12 0.0192(11) 0.0274(13) 0.0270(13) -0.0064(11) 0.0036(10) -0.0015(10)
C13 0.0225(12) 0.0355(15) 0.0192(12) -0.0026(11) 0.0028(10) -0.0033(11)
C14 0.0218(11) 0.0254(13) 0.0233(13) 0.0014(10) 0.0012(10) -0.0006(10)
C15 0.0170(10) 0.0219(12) 0.0200(12) -0.0010(10) 0.0033(9) -0.0015(9)
C16 0.0197(11) 0.0234(12) 0.0201(12) -0.0028(10) 0.0028(9) -0.0032(9)
C17 0.0196(11) 0.0246(12) 0.0218(12) -0.0040(10) 0.0044(9) -0.0025(9)
C18 0.0247(12) 0.0244(13) 0.0207(12) -0.0053(10) 0.0032(10) -0.0018(10)
C19 0.0193(11) 0.0219(12) 0.0224(12) 0.0023(10) 0.0034(9) -0.0006(9)
C20 0.0240(12) 0.0251(13) 0.0223(12) -0.0039(10) 0.0037(10) 0.0019(10)
C21 0.0215(11) 0.0199(12) 0.0187(11) 0.0042(9) 0.0039(9) 0.0002(9)
C22 0.0209(11) 0.0221(12) 0.0212(12) 0.0004(10) 0.0049(9) 0.0004(9)
C23 0.0201(11) 0.0213(12) 0.0224(12) 0.0007(10) 0.0051(9) 0.0021(9)
C24 0.0208(11) 0.0223(12) 0.0256(13) 0.0004(10) 0.0046(10) 0.0015(9)
C25 0.0203(11) 0.0245(12) 0.0223(12) 0.0018(10) 0.0038(9) -0.0003(9)
C26 0.0188(11) 0.0247(13) 0.0255(13) -0.0004(10) 0.0051(10) 0.0016(9)
C27 0.0204(11) 0.0268(13) 0.0171(11) -0.0010(10) 0.0012(9) -0.0014(10)
C28 0.0187(11) 0.0260(13) 0.0189(11) 0.0003(10) 0.0020(9) 0.0007(9)
C29 0.0191(11) 0.0253(13) 0.0197(12) 0.0003(10) 0.0030(9) 0.0000(9)
C30 0.0169(10) 0.0249(13) 0.0234(12) 0.0034(10) 0.0030(9) 0.0034(9)
C31 0.0246(12) 0.0248(13) 0.0201(12) -0.0021(10) 0.0055(10) -0.0029(10)
C32 0.0182(11) 0.0261(13) 0.0230(12) 0.0031(10) 0.0040(9) 0.0013(9)
C33 0.0181(11) 0.0285(13) 0.0196(12) -0.0022(10) 0.0031(9) 0.0001(10)
C34 0.0184(11) 0.0250(13) 0.0203(12) -0.0017(10) 0.0026(9) -0.0016(9)
C35 0.0175(10) 0.0226(12) 0.0216(12) -0.0026(10) 0.0014(9) -0.0014(9)
C36 0.0212(11) 0.0218(12) 0.0200(12) -0.0036(10) -0.0006(9) -0.0026(9)
C37 0.0194(11) 0.0261(13) 0.0200(12) -0.0003(10) 0.0030(9) -0.0008(9)
C38 0.0215(11) 0.0239(12) 0.0219(12) -0.0036(10) 0.0018(9) 0.0000(9)
C39 0.0212(11) 0.0224(12) 0.0187(11) 0.0030(10) 0.0026(9) 0.0012(9)
C40 0.0204(11) 0.0227(12) 0.0213(12) -0.0005(10) 0.0044(9) 0.0007(9)
C41 0.0203(11) 0.0210(12) 0.0194(12) 0.0005(9) 0.0024(9) 0.0011(9)
C42 0.0209(11) 0.0199(12) 0.0228(12) -0.0006(10) 0.0041(9) 0.0008(9)
C43 0.0228(11) 0.0245(12) 0.0193(12) -0.0002(10) 0.0019(9) -0.0021(10)
C44 0.0193(11) 0.0234(12) 0.0263(13) -0.0019(10) 0.0024(10) 0.0019(9)
C45 0.0199(11) 0.0272(13) 0.0185(12) -0.0011(10) -0.0018(9) -0.0015(10)
C46 0.0205(11) 0.0260(13) 0.0192(12) 0.0001(10) 0.0018(9) 0.0013(10)
C47 0.0192(11) 0.0263(13) 0.0190(12) -0.0007(10) 0.0012(9) 0.0001(9)
C48 0.0167(10) 0.0246(12) 0.0242(13) -0.0013(10) 0.0016(9) 0.0034(9)
C49 0.0260(12) 0.0240(13) 0.0206(12) -0.0015(10) 0.0021(10) -0.0023(10)
C50 0.0186(11) 0.0254(13) 0.0237(13) -0.0007(10) 0.0029(9) 0.0003(9)

loop_
_atom_type_symbol
_atom_type_description
_atom_type_scat_dispersion_real
_atom_type_scat_dispersion_imag
_atom_type_scat_source
C C 0.0033 0.0016 'International Tables Vol C Tables 4.2.6.8 and 6.1.1.4'
H H 0.0000 0.0000 'International Tables Vol C Tables 4.2.6.8 and 6.1.1.4'
N N 0.0061 0.0033 'International Tables Vol C Tables 4.2.6.8 and 6.1.1.4'
O O 0.0106 0.0060 'International Tables Vol C Tables 4.2.6.8 and 6.1.1.4'
S S 0.1246 0.1234 'International Tables Vol C Tables 4.2.6.8 and 6.1.1.4'
Nd Nd -0.1943 3.0179 'International Tables Vol C Tables 4.2.6.8 and 6.1.1.4'

loop_
_geom_angle_atom_site_label_1
_geom_angle_atom_site_label_2
_geom_angle_atom_site_label_3
_geom_angle
_geom_angle_site_symmetry_1
_geom_angle_site_symmetry_3
O1 Nd1 O11 81.98(6) . .
O1 Nd1 O6 77.12(7) . .
O11 Nd1 O6 142.83(6) . .
O1 Nd1 O24 141.90(7) . .
O11 Nd1 O24 97.41(7) . .
O6 Nd1 O24 81.37(7) . .
O1 Nd1 O25 72.52(6) . .
O11 Nd1 O25 71.20(6) . .
O6 Nd1 O25 73.33(6) . .
O24 Nd1 O25 71.35(7) . .
O1 Nd1 O23 121.63(7) . .
O11 Nd1 O23 145.00(6) . .
O6 Nd1 O23 71.69(6) . .
O24 Nd1 O23 79.47(7) . .
O25 Nd1 O23 137.07(7) . .
O1 Nd1 O13 142.65(6) . .
O11 Nd1 O13 75.17(6) . .
O6 Nd1 O13 136.70(6) . .
O24 Nd1 O13 71.21(6) . .
O25 Nd1 O13 124.86(6) . .
O23 Nd1 O13 70.83(6) . .
O1 Nd1 O3 68.64(6) . .
O11 Nd1 O3 86.00(6) . .
O6 Nd1 O3 113.68(6) . .
O24 Nd1 O3 149.45(6) . .
O25 Nd1 O3 137.16(6) . .
O23 Nd1 O3 80.56(6) . .
O13 Nd1 O3 80.51(6) . .
O7 Nd2 O2 95.76(6) . .
O7 Nd2 O27 148.17(7) . .
O2 Nd2 O27 98.72(8) . .
O7 Nd2 O29 70.65(6) . .
O2 Nd2 O29 78.24(7) . .
O27 Nd2 O29 140.16(7) . .
O7 Nd2 O19 108.85(6) . .
O2 Nd2 O19 140.78(6) . .
O27 Nd2 O19 76.21(7) . .
O29 Nd2 O19 81.68(6) . .
O7 Nd2 O26 83.80(7) . .
O2 Nd2 O26 76.78(6) . .
O27 Nd2 O26 72.26(7) . .
O29 Nd2 O26 141.94(6) . .
O19 Nd2 O26 134.45(6) . .
O7 Nd2 O17 70.37(6) . .
O2 Nd2 O17 143.32(6) . .
O27 Nd2 O17 81.25(8) . .
O29 Nd2 O17 124.40(6) . .
O19 Nd2 O17 75.23(6) . .
O26 Nd2 O17 68.25(6) . .
O7 Nd2 O28 143.61(7) . .
O2 Nd2 O28 70.35(7) . .
O27 Nd2 O28 68.22(8) . .
O29 Nd2 O28 73.57(7) . .
O19 Nd2 O28 71.79(7) . .
O26 Nd2 O28 122.76(7) . .
O17 Nd2 O28 139.22(7) . .
O4 S1 O5 112.60(11) . .
O4 S1 O3 111.97(11) . .
O5 S1 O3 112.06(11) . .
O4 S1 C3 106.39(12) . .
O5 S1 C3 106.06(11) . .
O3 S1 C3 107.26(11) . .
O9 S2 O10 112.61(11) . .
O9 S2 O8 113.10(12) . .
O10 S2 O8 111.64(12) . .
O9 S2 C10 105.93(12) . .
O10 S2 C10 107.67(11) . .
O8 S2 C10 105.29(11) . .
C1 O1 Nd1 149.07(17) . .
C1 O2 Nd2 121.48(17) . .
S1 O3 Nd1 137.60(11) . .
C8 O6 Nd1 140.27(17) . .
C8 O7 Nd2 157.29(18) . .
C15 O11 Nd1 157.22(18) . .
C21 O13 Nd1 153.42(18) . .
C33 O17 Nd2 154.72(19) . .
C39 O19 Nd2 154.47(18) . .
Nd1 O23 H23A 115.8 . .
Nd1 O23 H23B 114.6 . .
H23A O23 H23B 102.3 . .
Nd1 O24 H24A 134.9 . .
Nd1 O24 H24B 116.9 . .
H24A O24 H24B 104.6 . .
Nd1 O25 H25A 127.4 . .
Nd1 O25 H25B 122.3 . .
H25A O25 H25B 109.2 . .
Nd2 O26 H26A 126.7 . .
Nd2 O26 H26B 110.2 . .
H26A O26 H26B 121.1 . .
Nd2 O27 H27A 117.0 . .
Nd2 O27 H27B 121.0 . .
H27A O27 H27B 109.7 . .
Nd2 O28 H28A 117.3 . .
Nd2 O28 H28B 127.4 . .
H28A O28 H28B 115.3 . .
Nd2 O29 H29A 109.5 . .
Nd2 O29 H29B 114.2 . .
H29A O29 H29B 112.2 . .
H36A O36 H36B 96.6 . .
H37A O37 H37B 99.0 . .
H38A O38 H38B 98.7 . .
H39A O39 H39B 101.4 . .
H40A O40 H40B 105.4 . .
H41A O41 H41B 110.4 . .
H42A O42 H42B 109.4 . .
H43A O43 H43B 97.0 . .
C15 N1 C32 123.5(2) . 3_665
C15 N1 C16 111.4(2) . .
C32 N1 C16 123.1(2) 3_665 .
C15 N2 C19 123.7(2) . .
C15 N2 C17 112.6(2) . .
C19 N2 C17 123.7(2) . .
C18 N3 C20 123.5(2) . .
C18 N3 C17 112.5(2) . .
C20 N3 C17 123.7(2) . .
C18 N4 C31 123.1(2) . 3_665
C18 N4 C16 112.2(2) . .
C31 N4 C16 124.5(2) 3_665 .
C21 N5 C19 123.5(2) . .
C21 N5 C22 112.5(2) . .
C19 N5 C22 124.0(2) . .
C21 N6 C25 122.4(2) . .
C21 N6 C23 111.8(2) . .
C25 N6 C23 121.4(2) . .
C24 N7 C23 113.3(2) . .
C24 N7 C26 122.1(2) . .
C23 N7 C26 123.7(2) . .
C24 N8 C20 122.8(2) . .
C24 N8 C22 111.9(2) . .
C20 N8 C22 124.5(2) . .
C27 N9 C25 121.9(2) . .
C27 N9 C28 112.7(2) . .
C25 N9 C28 124.5(2) . .
C27 N10 C31 122.3(2) . .
C27 N10 C29 113.0(2) . .
C31 N10 C29 122.8(2) . .
C30 N11 C32 123.3(2) . .
C30 N11 C29 112.2(2) . .
C32 N11 C29 123.6(2) . .
C30 N12 C26 123.1(2) . .
C30 N12 C28 112.8(2) . .
C26 N12 C28 123.3(2) . .
C33 N13 C50 123.1(2) . 3_566
C33 N13 C34 111.6(2) . .
C50 N13 C34 121.8(2) 3_566 .
C33 N14 C37 123.9(2) . .
C33 N14 C35 112.3(2) . .
C37 N14 C35 123.8(2) . .
C36 N15 C35 112.4(2) . .
C36 N15 C38 123.5(2) . .
C35 N15 C38 123.1(2) . .
C36 N16 C49 123.7(2) . 3_566
C36 N16 C34 112.1(2) . .
C49 N16 C34 122.1(2) 3_566 .
C39 N17 C37 122.9(2) . .
C39 N17 C40 112.6(2) . .
C37 N17 C40 124.4(2) . .
C39 N18 C43 122.2(2) . .
C39 N18 C41 111.0(2) . .
C43 N18 C41 122.2(2) . .
C42 N19 C44 121.8(2) . .
C42 N19 C41 113.3(2) . .
C44 N19 C41 124.8(2) . .
C42 N20 C38 121.8(2) . .
C42 N20 C40 112.0(2) . .
C38 N20 C40 125.7(2) . .
C45 N21 C43 122.9(2) . .
C45 N21 C46 112.6(2) . .
C43 N21 C46 124.4(2) . .
C45 N22 C49 121.4(2) . .
C45 N22 C47 112.1(2) . .
C49 N22 C47 122.9(2) . .
C48 N23 C50 122.2(2) . .
C48 N23 C47 112.6(2) . .
C50 N23 C47 125.1(2) . .
C48 N24 C44 122.1(2) . .
C48 N24 C46 112.0(2) . .
C44 N24 C46 123.2(2) . .
O32 N25 O30 120.2(3) . .
O32 N25 O31 119.8(3) . .
O30 N25 O31 120.0(2) . .
O33 N26 O34 120.5(3) . .
O33 N26 O35 119.1(3) . .
O34 N26 O35 120.3(3) . .
O1 C1 O2 124.5(2) . .
O1 C1 C2 117.8(2) . .
O2 C1 C2 117.7(2) . .
C7 C2 C3 119.5(2) . .
C7 C2 C1 119.8(2) . .
C3 C2 C1 120.7(2) . .
C2 C3 C4 120.0(2) . .
C2 C3 S1 121.03(19) . .
C4 C3 S1 118.8(2) . .
C5 C4 C3 119.8(3) . .
C5 C4 H4 120.1 . .
C3 C4 H4 120.1 . .
C6 C5 C4 120.2(2) . .
C6 C5 H5 119.9 . .
C4 C5 H5 119.9 . .
C5 C6 C7 120.2(3) . .
C5 C6 H6 119.9 . .
C7 C6 H6 119.9 . .
C2 C7 C6 120.2(3) . .
C2 C7 H7 119.9 . .
C6 C7 H7 119.9 . .
O7 C8 O6 126.5(2) . .
O7 C8 C9 116.3(2) . .
O6 C8 C9 117.1(2) . .
C14 C9 C10 119.1(2) . .
C14 C9 C8 118.2(2) . .
C10 C9 C8 122.6(2) . .
C11 C10 C9 120.4(2) . .
C11 C10 S2 118.4(2) . .
C9 C10 S2 121.1(2) . .
C10 C11 C12 119.7(3) . .
C10 C11 H11 120.1 . .
C12 C11 H11 120.1 . .
C13 C12 C11 120.0(3) . .
C13 C12 H12 120.0 . .
C11 C12 H12 120.0 . .
C12 C13 C14 119.9(3) . .
C12 C13 H13 120.1 . .
C14 C13 H13 120.1 . .
C9 C14 C13 120.7(3) . .
C9 C14 H14 119.7 . .
C13 C14 H14 119.7 . .
O11 C15 N2 125.7(2) . .
O11 C15 N1 124.7(2) . .
N2 C15 N1 109.4(2) . .
N4 C16 N1 114.6(2) . .
N4 C16 C17 103.3(2) . .
N1 C16 C17 103.5(2) . .
N4 C16 H16 111.6 . .
N1 C16 H16 111.6 . .
C17 C16 H16 111.6 . .
N2 C17 N3 114.7(2) . .
N2 C17 C16 102.9(2) . .
N3 C17 C16 103.2(2) . .
N2 C17 H17 111.8 . .
N3 C17 H17 111.8 . .
C16 C17 H17 111.8 . .
O12 C18 N3 126.0(3) . .
O12 C18 N4 125.5(3) . .
N3 C18 N4 108.5(2) . .
N5 C19 N2 114.7(2) . .
N5 C19 H19A 108.6 . .
N2 C19 H19A 108.6 . .
N5 C19 H19B 108.6 . .
N2 C19 H19B 108.6 . .
H19A C19 H19B 107.6 . .
N3 C20 N8 113.2(2) . .
N3 C20 H20A 108.9 . .
N8 C20 H20A 108.9 . .
N3 C20 H20B 108.9 . .
N8 C20 H20B 108.9 . .
H20A C20 H20B 107.8 . .
O13 C21 N6 126.5(2) . .
O13 C21 N5 124.7(2) . .
N6 C21 N5 108.7(2) . .
N5 C22 N8 116.0(2) . .
N5 C22 C23 103.1(2) . .
N8 C22 C23 103.32(19) . .
N5 C22 H22 111.3 . .
N8 C22 H22 111.3 . .
C23 C22 H22 111.3 . .
N7 C23 N6 114.4(2) . .
N7 C23 C22 102.9(2) . .
N6 C23 C22 103.30(19) . .
N7 C23 H23 111.9 . .
N6 C23 H23 111.9 . .
C22 C23 H23 111.9 . .
O14 C24 N7 126.3(2) . .
O14 C24 N8 125.6(3) . .
N7 C24 N8 108.0(2) . .
N9 C25 N6 113.4(2) . .
N9 C25 H25C 108.9 . .
N6 C25 H25C 108.9 . .
N9 C25 H25D 108.9 . .
N6 C25 H25D 108.9 . .
H25C C25 H25D 107.7 . .
N12 C26 N7 113.3(2) . .
N12 C26 H26C 108.9 . .
N7 C26 H26C 108.9 . .
N12 C26 H26D 108.9 . .
N7 C26 H26D 108.9 . .
H26C C26 H26D 107.7 . .
O15 C27 N9 126.2(2) . .
O15 C27 N10 125.6(3) . .
N9 C27 N10 108.1(2) . .
N12 C28 N9 114.3(2) . .
N12 C28 C29 102.9(2) . .
N9 C28 C29 102.8(2) . .
N12 C28 H28 112.0 . .
N9 C28 H28 112.0 . .
C29 C28 H28 112.0 . .
N10 C29 N11 113.7(2) . .
N10 C29 C28 103.21(19) . .
N11 C29 C28 103.5(2) . .
N10 C29 H29 111.9 . .
N11 C29 H29 111.9 . .
C28 C29 H29 111.9 . .
O16 C30 N11 126.5(2) . .
O16 C30 N12 125.1(3) . .
N11 C30 N12 108.4(2) . .
N10 C31 N4 114.6(2) . 3_665
N10 C31 H31A 108.6 . .
N4 C31 H31A 108.6 3_665 .
N10 C31 H31B 108.6 . .
N4 C31 H31B 108.6 3_665 .
H31A C31 H31B 107.6 . .
N11 C32 N1 114.4(2) . 3_665
N11 C32 H32A 108.7 . .
N1 C32 H32A 108.7 3_665 .
N11 C32 H32B 108.7 . .
N1 C32 H32B 108.7 3_665 .
H32A C32 H32B 107.6 . .
O17 C33 N14 126.0(2) . .
O17 C33 N13 125.1(3) . .
N14 C33 N13 108.8(2) . .
N16 C34 N13 113.3(2) . .
N16 C34 C35 103.81(19) . .
N13 C34 C35 103.8(2) . .
N16 C34 H34 111.8 . .
N13 C34 H34 111.8 . .
C35 C34 H34 111.8 . .
N15 C35 N14 115.0(2) . .
N15 C35 C34 103.2(2) . .
N14 C35 C34 103.2(2) . .
N15 C35 H35 111.6 . .
N14 C35 H35 111.6 . .
C34 C35 H35 111.6 . .
O18 C36 N15 126.1(2) . .
O18 C36 N16 125.6(2) . .
N15 C36 N16 108.3(2) . .
N17 C37 N14 113.8(2) . .
N17 C37 H37C 108.8 . .
N14 C37 H37C 108.8 . .
N17 C37 H37D 108.8 . .
N14 C37 H37D 108.8 . .
H37C C37 H37D 107.7 . .
N15 C38 N20 113.1(2) . .
N15 C38 H38C 109.0 . .
N20 C38 H38C 109.0 . .
N15 C38 H38D 109.0 . .
N20 C38 H38D 109.0 . .
H38C C38 H38D 107.8 . .
O19 C39 N18 125.2(2) . .
O19 C39 N17 125.4(2) . .
N18 C39 N17 109.4(2) . .
N17 C40 N20 115.9(2) . .
N17 C40 C41 102.7(2) . .
N20 C40 C41 103.52(19) . .
N17 C40 H40 111.4 . .
N20 C40 H40 111.4 . .
C41 C40 H40 111.4 . .
N19 C41 N18 115.1(2) . .
N19 C41 C40 102.6(2) . .
N18 C41 C40 103.41(19) . .
N19 C41 H41 111.7 . .
N18 C41 H41 111.7 . .
C40 C41 H41 111.7 . .
O20 C42 N20 126.0(2) . .
O20 C42 N19 125.9(2) . .
N20 C42 N19 108.0(2) . .
N21 C43 N18 114.0(2) . .
N21 C43 H43C 108.7 . .
N18 C43 H43C 108.7 . .
N21 C43 H43D 108.7 . .
N18 C43 H43D 108.7 . .
H43C C43 H43D 107.6 . .
N19 C44 N24 113.9(2) . .
N19 C44 H44A 108.8 . .
N24 C44 H44A 108.8 . .
N19 C44 H44B 108.8 . .
N24 C44 H44B 108.8 . .
H44A C44 H44B 107.7 . .
O21 C45 N22 126.0(3) . .
O21 C45 N21 125.3(2) . .
N22 C45 N21 108.6(2) . .
N21 C46 N24 114.6(2) . .
N21 C46 C47 102.9(2) . .
N24 C46 C47 103.2(2) . .
N21 C46 H46 111.8 . .
N24 C46 H46 111.8 . .
C47 C46 H46 111.8 . .
N23 C47 N22 114.7(2) . .
N23 C47 C46 103.2(2) . .
N22 C47 C46 103.53(19) . .
N23 C47 H47 111.6 . .
N22 C47 H47 111.6 . .
C46 C47 H47 111.6 . .
O22 C48 N23 125.9(2) . .
O22 C48 N24 125.4(2) . .
N23 C48 N24 108.6(2) . .
N16 C49 N22 113.7(2) 3_566 .
N16 C49 H49A 108.8 3_566 .
N22 C49 H49A 108.8 . .
N16 C49 H49B 108.8 3_566 .
N22 C49 H49B 108.8 . .
H49A C49 H49B 107.7 . .
N13 C50 N23 114.8(2) 3_566 .
N13 C50 H50A 108.6 3_566 .
N23 C50 H50A 108.6 . .
N13 C50 H50B 108.6 3_566 .
N23 C50 H50B 108.6 . .
H50A C50 H50B 107.5 . .

loop_
_geom_bond_atom_site_label_1
_geom_bond_atom_site_label_2
_geom_bond_distance
_geom_bond_site_symmetry_2
Nd1 O1 2.3868(19) .
Nd1 O11 2.3871(18) .
Nd1 O6 2.4230(19) .
Nd1 O24 2.4590(19) .
Nd1 O25 2.4620(19) .
Nd1 O23 2.4731(19) .
Nd1 O13 2.5353(17) .
Nd1 O3 2.5543(19) .
Nd2 O7 2.3747(19) .
Nd2 O2 2.4122(19) .
Nd2 O27 2.422(2) .
Nd2 O29 2.4731(19) .
Nd2 O19 2.4837(18) .
Nd2 O26 2.486(2) .
Nd2 O17 2.5010(19) .
Nd2 O28 2.543(2) .
S1 O4 1.446(2) .
S1 O5 1.4543(18) .
S1 O3 1.4801(19) .
S1 C3 1.779(3) .
S2 O9 1.450(2) .
S2 O10 1.4621(19) .
S2 O8 1.4658(19) .
S2 C10 1.794(3) .
O1 C1 1.253(3) .
O2 C1 1.261(3) .
O6 C8 1.255(3) .
O7 C8 1.249(3) .
O11 C15 1.234(3) .
O12 C18 1.225(3) .
O13 C21 1.237(3) .
O14 C24 1.231(3) .
O15 C27 1.233(3) .
O16 C30 1.229(3) .
O17 C33 1.227(3) .
O18 C36 1.227(3) .
O19 C39 1.236(3) .
O20 C42 1.223(3) .
O21 C45 1.226(3) .
O22 C48 1.234(3) .
O23 H23A 0.8747 .
O23 H23B 0.9027 .
O24 H24A 0.8643 .
O24 H24B 0.8442 .
O25 H25A 0.8102 .
O25 H25B 0.8803 .
O26 H26A 0.8845 .
O26 H26B 0.7757 .
O27 H27A 0.9407 .
O27 H27B 0.9131 .
O28 H28A 0.7901 .
O28 H28B 0.8207 .
O29 H29A 0.8123 .
O29 H29B 0.7452 .
O30 N25 1.250(3) .
O31 N25 1.252(3) .
O32 N25 1.228(3) .
O33 N26 1.236(4) .
O34 N26 1.241(4) .
O35 N26 1.268(4) .
O36 H36A 0.9313 .
O36 H36B 0.9387 .
O37 H37A 0.8881 .
O37 H37B 0.8852 .
O38 H38A 0.9385 .
O38 H38B 0.8544 .
O39 H39A 0.9505 .
O39 H39B 0.9674 .
O40 H40A 0.9049 .
O40 H40B 0.8301 .
O41 H41A 0.9305 .
O41 H41B 0.9506 .
O42 H42A 0.9484 .
O42 H42B 0.9802 .
O43 H43A 0.9130 .
O43 H43B 0.9736 .
N1 C15 1.358(3) .
N1 C32 1.451(3) 3_665
N1 C16 1.461(3) .
N2 C15 1.355(3) .
N2 C19 1.447(3) .
N2 C17 1.449(3) .
N3 C18 1.362(3) .
N3 C20 1.440(3) .
N3 C17 1.453(3) .
N4 C18 1.369(3) .
N4 C31 1.441(3) 3_665
N4 C16 1.451(3) .
N5 C21 1.368(3) .
N5 C19 1.440(3) .
N5 C22 1.448(3) .
N6 C21 1.356(3) .
N6 C25 1.450(3) .
N6 C23 1.462(3) .
N7 C24 1.357(4) .
N7 C23 1.444(3) .
N7 C26 1.446(3) .
N8 C24 1.368(3) .
N8 C20 1.444(3) .
N8 C22 1.453(3) .
N9 C27 1.362(3) .
N9 C25 1.451(3) .
N9 C28 1.457(3) .
N10 C27 1.363(3) .
N10 C31 1.439(3) .
N10 C29 1.445(3) .
N11 C30 1.365(4) .
N11 C32 1.446(3) .
N11 C29 1.454(3) .
N12 C30 1.369(3) .
N12 C26 1.444(3) .
N12 C28 1.448(3) .
N13 C33 1.367(3) .
N13 C50 1.444(3) 3_566
N13 C34 1.457(3) .
N14 C33 1.368(4) .
N14 C37 1.445(3) .
N14 C35 1.449(3) .
N15 C36 1.370(3) .
N15 C35 1.447(3) .
N15 C38 1.453(3) .
N16 C36 1.371(3) .
N16 C49 1.443(3) 3_566
N16 C34 1.445(3) .
N17 C39 1.363(3) .
N17 C37 1.438(3) .
N17 C40 1.449(3) .
N18 C39 1.361(3) .
N18 C43 1.452(3) .
N18 C41 1.466(3) .
N19 C42 1.373(3) .
N19 C44 1.436(3) .
N19 C41 1.445(3) .
N20 C42 1.371(3) .
N20 C38 1.454(3) .
N20 C40 1.456(3) .
N21 C45 1.370(4) .
N21 C43 1.449(3) .
N21 C46 1.453(3) .
N22 C45 1.367(3) .
N22 C49 1.449(3) .
N22 C47 1.454(3) .
N23 C48 1.366(3) .
N23 C50 1.445(3) .
N23 C47 1.447(3) .
N24 C48 1.370(3) .
N24 C44 1.456(3) .
N24 C46 1.457(3) .
C1 C2 1.506(3) .
C2 C7 1.390(4) .
C2 C3 1.398(4) .
C3 C4 1.399(4) .
C4 C5 1.388(4) .
C4 H4 0.9300 .
C5 C6 1.384(4) .
C5 H5 0.9300 .
C6 C7 1.393(4) .
C6 H6 0.9300 .
C7 H7 0.9300 .
C8 C9 1.515(4) .
C9 C14 1.387(4) .
C9 C10 1.400(4) .
C10 C11 1.387(4) .
C11 C12 1.393(4) .
C11 H11 0.9300 .
C12 C13 1.390(4) .
C12 H12 0.9300 .
C13 C14 1.388(4) .
C13 H13 0.9300 .
C14 H14 0.9300 .
C16 C17 1.546(4) .
C16 H16 0.9800 .
C17 H17 0.9800 .
C19 H19A 0.9700 .
C19 H19B 0.9700 .
C20 H20A 0.9700 .
C20 H20B 0.9700 .
C22 C23 1.545(4) .
C22 H22 0.9800 .
C23 H23 0.9800 .
C25 H25C 0.9700 .
C25 H25D 0.9700 .
C26 H26C 0.9700 .
C26 H26D 0.9700 .
C28 C29 1.553(4) .
C28 H28 0.9800 .
C29 H29 0.9800 .
C31 N4 1.441(3) 3_665
C31 H31A 0.9700 .
C31 H31B 0.9700 .
C32 N1 1.451(3) 3_665
C32 H32A 0.9700 .
C32 H32B 0.9700 .
C34 C35 1.545(4) .
C34 H34 0.9800 .
C35 H35 0.9800 .
C37 H37C 0.9700 .
C37 H37D 0.9700 .
C38 H38C 0.9700 .
C38 H38D 0.9700 .
C40 C41 1.561(4) .
C40 H40 0.9800 .
C41 H41 0.9800 .
C43 H43C 0.9700 .
C43 H43D 0.9700 .
C44 H44A 0.9700 .
C44 H44B 0.9700 .
C46 C47 1.556(4) .
C46 H46 0.9800 .
C47 H47 0.9800 .
C49 N16 1.443(3) 3_566
C49 H49A 0.9700 .
C49 H49B 0.9700 .
C50 N13 1.444(3) 3_566
C50 H50A 0.9700 .
C50 H50B 0.9700 .

loop_
_geom_hbond_atom_site_label_D
_geom_hbond_atom_site_label_H
_geom_hbond_atom_site_label_A
_geom_hbond_distance_DH
_geom_hbond_distance_HA
_geom_hbond_distance_DA
_geom_hbond_angle_DHA
_geom_hbond_site_symmetry_A
O23 H23A O35 0.87 1.85 2.721(3) 172.4 .
O23 H23B O40 0.90 2.00 2.892(3) 169.4 .
O24 H24A O15 0.86 2.02 2.866(3) 165.1 .
O24 H24B O37 0.84 2.02 2.854(3) 171.6 .
O25 H25A O8 0.81 2.03 2.812(3) 162.1 .
O25 H25B O16 0.88 1.89 2.753(3) 165.9 3_665
O26 H26A O5 0.88 1.84 2.715(3) 170.6 .
O26 H26B O22 0.78 2.22 2.954(3) 157.2 3_566
O27 H27A O21 0.94 1.77 2.699(3) 171.5 .
O27 H27B O41 0.91 1.76 2.643(3) 161.3 .
O28 H28A O42 0.79 2.02 2.763(3) 156.6 .
O29 H29A O10 0.81 1.94 2.732(3) 166.7 .
O29 H29B O30 0.75 2.07 2.801(3) 168.8 .
O36 H36B O6 0.94 2.12 3.035(5) 164.2 .
O37 H37A O8 0.89 1.92 2.799(3) 171.7 .
O37 H37B O14 0.89 1.99 2.827(3) 157.0 3_665
O38 H38B O39 0.85 2.02 2.861(3) 165.9 .
O38 H38A O39 0.94 1.98 2.913(4) 171.0 3_665
O39 H39A O12 0.95 2.04 2.948(3) 159.1 .
O39 H39B O16 0.97 2.10 3.010(3) 156.2 .
O40 H40B O15 0.83 2.06 2.861(3) 162.1 .
O40 H40A O36 0.90 1.90 2.686(5) 144.1 .
O41 H41A O18 0.93 1.96 2.825(3) 154.8 3_566
O41 H41B O22 0.95 1.86 2.747(3) 154.8 3_566
O42 H42B O20 0.98 2.08 2.928(3) 144.4 2_545
O42 H42A O31 0.95 2.03 2.966(4) 167.8 .
O43 H43A O41 0.91 1.95 2.847(8) 165.2 3_566
